data_4108865
loop_
_publ_author_name
'Michaela Zirngast'
'Michaela Flock'
'Judith Baumgartner'
'Christoph Marschner'

_publ_section_title
;
 Formation of Formal Disilene Fluoride Adducts
;
_journal_name_full 'Journal of the American Chemical Society'
_journal_page_first 17460
_journal_page_last 17470
_journal_paper_doi 10.1021/ja805753d
_journal_volume 130
_journal_year 2008
_chemical_formula_sum 'C36 H84 F K O6 Si6'
_chemical_formula_weight 839.67
_chemical_name_systematic
; 
 ? 
;
_space_group_IT_number 15
_symmetry_space_group_name_Hall '-C 2yc'
_symmetry_space_group_name_H-M 'C 1 2/c 1'
_atom_sites_solution_hydrogens geom
_atom_sites_solution_primary direct
_atom_sites_solution_secondary difmap
_audit_creation_method SHELXL-97
_cell_angle_alpha 90.00
_cell_angle_beta 120.50(3)
_cell_angle_gamma 90.00
_cell_formula_units_Z 4
_cell_length_a 23.907(5)
_cell_length_b 12.136(2)
_cell_length_c 19.718(4)
_cell_measurement_temperature 100(2)
_cell_volume 4929(2)
_computing_structure_refinement 'SHELXL-97 (Sheldrick, 1997)'
_computing_structure_solution 'SHELXS-97 (Sheldrick, 1990)'
_diffrn_ambient_temperature 100(2)
_diffrn_measured_fraction_theta_full 1.000
_diffrn_measured_fraction_theta_max 1.000
_diffrn_radiation_monochromator graphite
_diffrn_radiation_source 'fine-focus sealed tube'
_diffrn_radiation_type MoK\a
_diffrn_radiation_wavelength 0.71073
_diffrn_reflns_av_R_equivalents 0.0911
_diffrn_reflns_av_sigmaI/netI 0.0594
_diffrn_reflns_limit_h_max 27
_diffrn_reflns_limit_h_min -27
_diffrn_reflns_limit_k_max 13
_diffrn_reflns_limit_k_min -13
_diffrn_reflns_limit_l_max 22
_diffrn_reflns_limit_l_min -22
_diffrn_reflns_number 15857
_diffrn_reflns_theta_full 24.00
_diffrn_reflns_theta_max 24.00
_diffrn_reflns_theta_min 1.95
_exptl_absorpt_coefficient_mu 0.294
_exptl_absorpt_correction_T_max 0.9435
_exptl_absorpt_correction_T_min 0.8915
_exptl_absorpt_correction_type psi-scan
_exptl_absorpt_process_details 'SADABS (Sheldrick, 1998)'
_exptl_crystal_density_diffrn 1.131
_exptl_crystal_F_000 1840
_exptl_crystal_size_max 0.40
_exptl_crystal_size_mid 0.20
_exptl_crystal_size_min 0.20
_refine_diff_density_max 0.943
_refine_diff_density_min -0.988
_refine_diff_density_rms 0.098
_refine_ls_extinction_method none
_refine_ls_goodness_of_fit_ref 1.053
_refine_ls_hydrogen_treatment mixed
_refine_ls_matrix_type full
_refine_ls_number_parameters 346
_refine_ls_number_reflns 3874
_refine_ls_number_restraints 138
_refine_ls_restrained_S_all 1.036
_refine_ls_R_factor_all 0.1069
_refine_ls_R_factor_gt 0.0944
_refine_ls_shift/su_max 1.406
_refine_ls_shift/su_mean 0.026
_refine_ls_structure_factor_coef Fsqd
_refine_ls_weighting_details 'calc w=1/[\s^2^(Fo^2^)+(0.0900P)^2^+46.6187P] where P=(Fo^2^+2Fc^2^)/3'
_refine_ls_weighting_scheme calc
_refine_ls_wR_factor_gt 0.2264
_refine_ls_wR_factor_ref 0.2362
_reflns_number_gt 3280
_reflns_number_total 3874
_reflns_threshold_expression >2sigma(I)
_cod_data_source_file ja805753d_si_001_1.cif
_cod_data_source_block 373j_3a
_cod_original_cell_volume 4929.3(17)
_cod_database_code 4108865

loop_
_symmetry_equiv_pos_as_xyz
'x, y, z'
'-x, y, -z+1/2'
'x+1/2, y+1/2, z'
'-x+1/2, y+1/2, -z+1/2'
'-x, -y, -z'
'x, -y, z-1/2'
'-x+1/2, -y+1/2, -z'
'x+1/2, -y+1/2, z-1/2'

loop_
_atom_site_label
_atom_site_type_symbol
_atom_site_fract_x
_atom_site_fract_y
_atom_site_fract_z
_atom_site_U_iso_or_equiv
_atom_site_adp_type
_atom_site_occupancy
_atom_site_symmetry_multiplicity
_atom_site_calc_flag
_atom_site_refinement_flags
_atom_site_disorder_assembly
_atom_site_disorder_group
C4 C 0.0939(4) 0.2843(9) 0.1858(4) 0.055(3) Uani 0.792(10) 1 d PU A 1
H4 H 0.068(6) 0.339(9) 0.143(7) 0.066 Uiso 0.79 1 calc P A 1
C5 C 0.0454(6) 0.1977(9) 0.1801(6) 0.071(4) Uani 0.792(10) 1 d PU A 1
H5A H 0.0206 0.1701 0.1260 0.106 Uiso 0.792(10) 1 calc PR A 1
H5B H 0.0156 0.2308 0.1948 0.106 Uiso 0.792(10) 1 calc PR A 1
H5C H 0.0688 0.1366 0.2158 0.106 Uiso 0.792(10) 1 calc PR A 1
C6 C 0.1434(7) 0.2341(17) 0.1674(10) 0.113(7) Uani 0.792(10) 1 d PU A 1
H6A H 0.1687 0.1775 0.2067 0.170 Uiso 0.792(10) 1 calc PR A 1
H6B H 0.1726 0.2920 0.1690 0.170 Uiso 0.792(10) 1 calc PR A 1
H6C H 0.1206 0.2008 0.1149 0.170 Uiso 0.792(10) 1 calc PR A 1
C7 C 0.1811(3) 0.2772(6) 0.3725(4) 0.0359(18) Uani 0.792(10) 1 d PU A 1
H7 H 0.192(5) 0.326(10) 0.418(8) 0.043 Uiso 0.79 1 calc P A 1
C8 C 0.1452(5) 0.1809(8) 0.3804(6) 0.047(2) Uani 0.792(10) 1 d PU A 1
H8A H 0.1392 0.1240 0.3420 0.070 Uiso 0.792(10) 1 calc PR A 1
H8B H 0.1026 0.2055 0.3707 0.070 Uiso 0.792(10) 1 calc PR A 1
H8C H 0.1702 0.1505 0.4337 0.070 Uiso 0.792(10) 1 calc PR A 1
C9 C 0.2459(4) 0.2380(10) 0.3843(6) 0.059(3) Uani 0.792(10) 1 d PU A 1
H9A H 0.2707 0.2017 0.4356 0.089 Uiso 0.792(10) 1 calc PR A 1
H9B H 0.2705 0.3014 0.3823 0.089 Uiso 0.792(10) 1 calc PR A 1
H9C H 0.2383 0.1858 0.3426 0.089 Uiso 0.792(10) 1 calc PR A 1
C10 C 0.1943(4) 0.4638(9) 0.2780(5) 0.062(3) Uani 0.792(10) 1 d PU A 1
H10 H 0.227(5) 0.416(8) 0.274(5) 0.075 Uiso 0.79 1 calc P A 1
C11 C 0.2321(5) 0.5316(10) 0.3525(7) 0.070(3) Uani 0.792(10) 1 d PU A 1
H11A H 0.2618 0.5813 0.3468 0.106 Uiso 0.792(10) 1 calc PR A 1
H11B H 0.2571 0.4823 0.3973 0.106 Uiso 0.792(10) 1 calc PR A 1
H11C H 0.2019 0.5749 0.3614 0.106 Uiso 0.792(10) 1 calc PR A 1
C12 C 0.1632(6) 0.5391(15) 0.2047(9) 0.102(6) Uani 0.792(10) 1 d PU A 1
H12A H 0.1318 0.5884 0.2071 0.153 Uiso 0.792(10) 1 calc PR A 1
H12B H 0.1410 0.4937 0.1571 0.153 Uiso 0.792(10) 1 calc PR A 1
H12C H 0.1971 0.5829 0.2034 0.153 Uiso 0.792(10) 1 calc PR A 1
C30 C 0.1256(11) 0.366(2) 0.1833(12) 0.031(6) Uani 0.208(10) 1 d PU A 2
H30 H 0.079(18) 0.37(2) 0.14(2) 0.037 Uiso 0.21 1 calc P A 2
C31 C 0.1040(16) 0.196(2) 0.2777(17) 0.049(8) Uani 0.208(10) 1 d PU A 2
H31 H 0.137(15) 0.15(3) 0.273(17) 0.059 Uiso 0.21 1 calc P A 2
C32 C 0.2089(14) 0.359(3) 0.3716(14) 0.041(7) Uani 0.208(10) 1 d PU A 2
H32 H 0.20(2) 0.34(4) 0.42(3) 0.050 Uiso 0.21 1 calc P A 2
C33 C 0.0394(15) 0.161(3) 0.209(2) 0.037(7) Uani 0.208(10) 1 d PU A 2
H33A H 0.0365 0.0806 0.2069 0.055 Uiso 0.208(10) 1 calc PR A 2
H33B H 0.0353 0.1891 0.1601 0.055 Uiso 0.208(10) 1 calc PR A 2
H33C H 0.0044 0.1915 0.2155 0.055 Uiso 0.208(10) 1 calc PR A 2
C34 C 0.109(2) 0.159(3) 0.355(2) 0.052(9) Uani 0.208(10) 1 d PU A 2
H34A H 0.0896 0.0851 0.3482 0.078 Uiso 0.208(10) 1 calc PR A 2
H34B H 0.0848 0.2108 0.3691 0.078 Uiso 0.208(10) 1 calc PR A 2
H34C H 0.1542 0.1567 0.3971 0.078 Uiso 0.208(10) 1 calc PR A 2
C35 C 0.2415(17) 0.480(4) 0.384(2) 0.061(10) Uani 0.208(10) 1 d PU A 2
H35A H 0.2855 0.4789 0.4300 0.092 Uiso 0.208(10) 1 calc PR A 2
H35B H 0.2152 0.5344 0.3926 0.092 Uiso 0.208(10) 1 calc PR A 2
H35C H 0.2434 0.5005 0.3372 0.092 Uiso 0.208(10) 1 calc PR A 2
C36 C 0.260(2) 0.273(3) 0.374(3) 0.054(11) Uani 0.208(10) 1 d PU A 2
H36A H 0.2697 0.2907 0.3320 0.081 Uiso 0.208(10) 1 calc PR A 2
H36B H 0.2426 0.1983 0.3659 0.081 Uiso 0.208(10) 1 calc PR A 2
H36C H 0.3006 0.2773 0.4250 0.081 Uiso 0.208(10) 1 calc PR A 2
C37 C 0.165(2) 0.483(3) 0.189(3) 0.042(9) Uani 0.208(10) 1 d PU A 2
H37A H 0.2101 0.4767 0.2310 0.063 Uiso 0.208(10) 1 calc PR A 2
H37B H 0.1441 0.5444 0.2002 0.063 Uiso 0.208(10) 1 calc PR A 2
H37C H 0.1627 0.4961 0.1386 0.063 Uiso 0.208(10) 1 calc PR A 2
C38 C 0.159(2) 0.282(3) 0.164(2) 0.027(7) Uani 0.208(10) 1 d PU A 2
H38A H 0.1607 0.3054 0.1171 0.041 Uiso 0.208(10) 1 calc PR A 2
H38B H 0.1358 0.2119 0.1528 0.041 Uiso 0.208(10) 1 calc PR A 2
H38C H 0.2035 0.2728 0.2081 0.041 Uiso 0.208(10) 1 calc PR A 2
F1 F 0.0736(3) 0.6005(4) 0.2911(3) 0.0314(12) Uani 0.50 1 d P . .
Si1 Si 0.05571(7) 0.47768(12) 0.29297(8) 0.0348(4) Uani 1 1 d . . .
Si2 Si 0.08043(7) 0.47815(12) 0.42476(8) 0.0318(4) Uani 1 1 d . . .
Si3 Si 0.13074(7) 0.36437(14) 0.28115(8) 0.0374(4) Uani 1 1 d . . .
K1 K 0.0000 0.79243(16) 0.2500 0.0771(9) Uani 1 2 d S . .
O1 O 0.1242(2) 0.8495(4) 0.2681(5) 0.103(3) Uani 1 1 d . . .
O2 O 0.0158(3) 0.8722(6) 0.1222(4) 0.135(3) Uani 1 1 d . . .
O3 O 0.1071(3) 0.8659(6) 0.3982(5) 0.137(4) Uani 1 1 d . . .
C1 C 0.0226(3) 0.5756(5) 0.4316(3) 0.0401(13) Uani 1 1 d . . .
H1A H -0.0216 0.5460 0.4016 0.060 Uiso 1 1 calc R . .
H1B H 0.0243 0.6474 0.4100 0.060 Uiso 1 1 calc R . .
H1C H 0.0349 0.5844 0.4869 0.060 Uiso 1 1 calc R . .
C2 C 0.0799(3) 0.3491(4) 0.4764(3) 0.0378(12) Uani 1 1 d . . .
H2A H 0.0932 0.3662 0.5311 0.057 Uiso 1 1 calc R . .
H2B H 0.1102 0.2957 0.4754 0.057 Uiso 1 1 calc R . .
H2C H 0.0361 0.3178 0.4498 0.057 Uiso 1 1 calc R . .
C3 C 0.1644(3) 0.5383(5) 0.4895(3) 0.0446(14) Uani 1 1 d . . .
H3A H 0.1666 0.6112 0.4697 0.067 Uiso 1 1 calc R . .
H3B H 0.1968 0.4897 0.4887 0.067 Uiso 1 1 calc R . .
H3C H 0.1731 0.5450 0.5436 0.067 Uiso 1 1 calc R . .
C13 C 0.1285(7) 0.851(2) 0.2062(10) 0.279(16) Uani 1 1 d . . .
H13A H 0.1511 0.7829 0.2065 0.335 Uiso 1 1 calc R . .
H13B H 0.1579 0.9132 0.2127 0.335 Uiso 1 1 calc R . .
C14 C 0.0762(4) 0.8609(7) 0.1334(7) 0.109(4) Uani 1 1 d . . .
H14A H 0.0755 0.7950 0.1034 0.130 Uiso 1 1 calc R . .
H14B H 0.0838 0.9251 0.1082 0.130 Uiso 1 1 calc R . .
C15 C -0.0354(4) 0.8925(7) 0.0534(7) 0.132(5) Uani 1 1 d . . .
H15A H -0.0351 0.8402 0.0151 0.158 Uiso 1 1 calc R . .
H15B H -0.0303 0.9673 0.0373 0.158 Uiso 1 1 calc R . .
C16 C -0.0980(5) 0.8869(13) 0.0457(7) 0.151(7) Uani 1 1 d . . .
H16A H -0.1191 0.9587 0.0239 0.182 Uiso 1 1 calc R . .
H16B H -0.1229 0.8312 0.0045 0.182 Uiso 1 1 calc R . .
C17 C 0.1651(4) 0.8448(9) 0.4040(8) 0.130(6) Uani 1 1 d . . .
H17A H 0.1959 0.9002 0.4410 0.156 Uiso 1 1 calc R . .
H17B H 0.1796 0.7725 0.4305 0.156 Uiso 1 1 calc R . .
C18 C 0.1741(6) 0.8422(18) 0.3439(9) 0.243(13) Uani 1 1 d . . .
H18A H 0.1971 0.7725 0.3480 0.291 Uiso 1 1 calc R . .
H18B H 0.2045 0.9027 0.3517 0.291 Uiso 1 1 calc R . .

loop_
_atom_site_aniso_label
_atom_site_aniso_U_11
_atom_site_aniso_U_22
_atom_site_aniso_U_33
_atom_site_aniso_U_23
_atom_site_aniso_U_13
_atom_site_aniso_U_12
C4 0.044(5) 0.081(7) 0.028(4) -0.004(4) 0.011(3) 0.026(5)
C5 0.100(8) 0.032(6) 0.039(6) -0.002(4) 0.005(5) 0.005(5)
C6 0.058(8) 0.182(19) 0.073(10) -0.059(11) 0.013(6) 0.034(10)
C7 0.039(4) 0.040(4) 0.028(4) 0.005(3) 0.017(3) 0.014(3)
C8 0.054(6) 0.043(6) 0.036(5) 0.008(4) 0.018(5) 0.017(5)
C9 0.039(5) 0.081(7) 0.055(6) 0.028(5) 0.023(4) 0.028(5)
C10 0.029(4) 0.110(8) 0.043(5) 0.038(5) 0.015(4) 0.001(4)
C11 0.036(5) 0.085(8) 0.071(7) 0.028(6) 0.013(5) -0.019(5)
C12 0.044(6) 0.181(17) 0.083(10) 0.088(11) 0.033(6) 0.014(9)
C30 0.019(12) 0.056(16) 0.006(10) 0.000(10) -0.002(9) 0.016(11)
C31 0.07(2) 0.038(16) 0.048(16) -0.002(13) 0.039(15) 0.017(14)
C32 0.052(14) 0.061(18) 0.022(11) 0.011(11) 0.027(11) 0.021(13)
C33 0.041(15) 0.019(16) 0.05(2) -0.004(13) 0.023(15) 0.005(12)
C34 0.08(3) 0.032(17) 0.04(2) 0.020(15) 0.03(2) 0.003(19)
C35 0.032(16) 0.09(3) 0.031(17) 0.011(17) -0.005(14) 0.004(18)
C36 0.053(12) 0.055(12) 0.054(12) 0.001(5) 0.026(7) 0.003(5)
C37 0.07(2) 0.023(15) 0.048(16) 0.009(13) 0.039(15) 0.030(14)
C38 0.05(2) 0.024(14) 0.016(12) -0.007(10) 0.025(13) -0.005(12)
F1 0.031(3) 0.027(3) 0.032(3) 0.002(2) 0.012(2) -0.005(2)
Si1 0.0377(8) 0.0322(8) 0.0217(7) -0.0021(6) 0.0056(6) 0.0112(6)
Si2 0.0292(7) 0.0300(8) 0.0263(7) -0.0030(6) 0.0067(6) 0.0005(6)
Si3 0.0313(8) 0.0541(10) 0.0237(7) 0.0070(6) 0.0118(6) 0.0152(7)
K1 0.0382(11) 0.0285(10) 0.1005(18) 0.000 -0.0119(11) 0.000
O1 0.039(3) 0.053(3) 0.168(7) 0.044(4) 0.015(4) -0.008(2)
O2 0.068(4) 0.156(7) 0.118(5) -0.093(5) 0.002(4) 0.038(4)
O3 0.053(4) 0.092(5) 0.171(8) -0.090(5) -0.013(4) 0.019(3)
C1 0.046(3) 0.033(3) 0.041(3) -0.002(2) 0.021(3) 0.005(2)
C2 0.039(3) 0.037(3) 0.032(3) 0.004(2) 0.014(2) 0.004(2)
C3 0.041(3) 0.051(4) 0.029(3) -0.003(2) 0.008(2) -0.007(3)
C13 0.087(9) 0.51(4) 0.173(15) -0.19(2) 0.018(10) 0.088(15)
C14 0.048(5) 0.052(5) 0.188(11) 0.032(6) 0.032(6) -0.008(4)
C15 0.073(6) 0.052(5) 0.193(12) 0.061(6) 0.012(7) -0.007(4)
C16 0.065(6) 0.201(15) 0.119(9) -0.107(10) -0.004(6) 0.057(8)
C17 0.033(4) 0.096(7) 0.193(12) 0.106(8) 0.008(6) -0.007(4)
C18 0.059(7) 0.39(3) 0.167(13) -0.177(16) -0.028(8) 0.088(11)

loop_
_atom_type_symbol
_atom_type_description
_atom_type_scat_dispersion_real
_atom_type_scat_dispersion_imag
_atom_type_scat_source
C C 0.0033 0.0016 'International Tables Vol C Tables 4.2.6.8 and 6.1.1.4'
H H 0.0000 0.0000 'International Tables Vol C Tables 4.2.6.8 and 6.1.1.4'
O O 0.0106 0.0060 'International Tables Vol C Tables 4.2.6.8 and 6.1.1.4'
F F 0.0171 0.0103 'International Tables Vol C Tables 4.2.6.8 and 6.1.1.4'
Si Si 0.0817 0.0704 'International Tables Vol C Tables 4.2.6.8 and 6.1.1.4'
K K 0.2009 0.2494 'International Tables Vol C Tables 4.2.6.8 and 6.1.1.4'

loop_
_geom_angle_atom_site_label_1
_geom_angle_atom_site_label_2
_geom_angle_atom_site_label_3
_geom_angle
_geom_angle_site_symmetry_1
_geom_angle_site_symmetry_3
C5 C4 C6 111.0(11) . .
C5 C4 Si3 112.4(6) . .
C6 C4 Si3 114.4(7) . .
C8 C7 C9 109.4(7) . .
C8 C7 Si3 114.2(5) . .
C9 C7 Si3 115.1(6) . .
C11 C10 C12 110.7(12) . .
C11 C10 Si3 113.1(6) . .
C12 C10 Si3 112.3(6) . .
C38 C30 C37 104(2) . .
C38 C30 Si3 121(2) . .
C37 C30 Si3 101.4(18) . .
C33 C31 C34 109(3) . .
C33 C31 Si3 117(2) . .
C34 C31 Si3 112(2) . .
C36 C32 C35 106(3) . .
C36 C32 Si3 116(2) . .
C35 C32 Si3 107.1(19) . .
Si1 F1 K1 131.9(3) . .
F1 Si1 Si1 102.1(2) . 2
F1 Si1 Si2 96.1(2) . .
Si1 Si1 Si2 110.97(10) 2 .
F1 Si1 Si3 108.8(2) . .
Si1 Si1 Si3 125.12(8) 2 .
Si2 Si1 Si3 109.41(7) . .
C2 Si2 C1 106.2(3) . .
C2 Si2 C3 104.7(3) . .
C1 Si2 C3 106.0(3) . .
C2 Si2 Si1 122.09(18) . .
C1 Si2 Si1 107.45(18) . .
C3 Si2 Si1 109.34(19) . .
C32 Si3 C30 120.7(11) . .
C32 Si3 C4 133.4(9) . .
C30 Si3 C4 39.2(9) . .
C32 Si3 C7 37.6(10) . .
C30 Si3 C7 131.4(8) . .
C4 Si3 C7 114.1(4) . .
C32 Si3 C10 68.0(10) . .
C30 Si3 C10 67.0(9) . .
C4 Si3 C10 105.2(4) . .
C7 Si3 C10 104.1(3) . .
C32 Si3 C31 98.1(13) . .
C30 Si3 C31 96.5(12) . .
C4 Si3 C31 59.6(8) . .
C7 Si3 C31 62.1(9) . .
C10 Si3 C31 144.2(9) . .
C32 Si3 Si1 112.2(8) . .
C30 Si3 Si1 116.1(7) . .
C4 Si3 Si1 113.8(2) . .
C7 Si3 Si1 112.2(2) . .
C10 Si3 Si1 106.5(3) . .
C31 Si3 Si1 109.4(8) . .
F1 K1 F1 66.2(2) . 2
F1 K1 O3 131.3(3) . 2
F1 K1 O3 81.87(16) 2 2
F1 K1 O3 81.87(16) . .
F1 K1 O3 131.3(3) 2 .
O3 K1 O3 143.9(3) 2 .
F1 K1 O1 134.07(18) . 2
F1 K1 O1 72.91(15) 2 2
O3 K1 O1 58.1(3) 2 2
O3 K1 O1 112.3(2) . 2
F1 K1 O1 72.90(15) . .
F1 K1 O1 134.07(18) 2 .
O3 K1 O1 112.3(2) 2 .
O3 K1 O1 58.1(3) . .
O1 K1 O1 152.3(2) 2 .
F1 K1 O2 100.98(16) . .
F1 K1 O2 111.66(17) 2 .
O3 K1 O2 57.0(2) 2 .
O3 K1 O2 109.7(3) . .
O1 K1 O2 113.1(2) 2 .
O1 K1 O2 56.49(19) . .
F1 K1 O2 111.66(17) . 2
F1 K1 O2 100.98(16) 2 2
O3 K1 O2 109.7(3) 2 2
O3 K1 O2 57.0(2) . 2
O1 K1 O2 56.50(19) 2 2
O1 K1 O2 113.1(2) . 2
O2 K1 O2 141.0(3) . 2
C13 O1 C18 126.8(11) . .
C13 O1 K1 117.6(8) . .
C18 O1 K1 113.1(10) . .
C15 O2 C14 123.2(10) . .
C15 O2 K1 119.8(7) . .
C14 O2 K1 115.1(6) . .
C16 O3 C17 126.2(10) 2 .
C16 O3 K1 119.6(7) 2 .
C17 O3 K1 111.8(8) . .
O1 C13 C14 122.5(13) . .
C13 C14 O2 121.3(12) . .
O2 C15 C16 118.7(12) . .
O3 C16 C15 123.8(11) 2 .
C18 C17 O3 124.0(10) . .
C17 C18 O1 122.5(12) . .

loop_
_geom_bond_atom_site_label_1
_geom_bond_atom_site_label_2
_geom_bond_distance
_geom_bond_site_symmetry_2
C4 C5 1.526(16) .
C4 C6 1.529(16) .
C4 Si3 1.890(8) .
C7 C8 1.505(13) .
C7 C9 1.521(11) .
C7 Si3 1.901(7) .
C10 C11 1.518(15) .
C10 C12 1.545(14) .
C10 Si3 1.967(8) .
C30 C38 1.46(5) .
C30 C37 1.67(5) .
C30 Si3 1.87(2) .
C31 C33 1.51(5) .
C31 C34 1.54(4) .
C31 Si3 2.14(3) .
C32 C36 1.60(5) .
C32 C35 1.62(6) .
C32 Si3 1.81(3) .
F1 Si1 1.556(5) .
F1 K1 2.781(6) .
Si1 Si1 2.321(3) 2
Si1 Si2 2.355(2) .
Si1 Si3 2.364(2) .
Si2 C2 1.872(5) .
Si2 C1 1.876(5) .
Si2 C3 1.894(5) .
K1 F1 2.781(6) 2
K1 O3 2.879(6) 2
K1 O3 2.879(6) .
K1 O1 2.889(5) 2
K1 O1 2.889(5) .
K1 O2 2.897(10) .
K1 O2 2.897(10) 2
O1 C13 1.277(18) .
O1 C18 1.362(14) .
O2 C15 1.309(11) .
O2 C14 1.352(10) .
O3 C16 1.258(15) 2
O3 C17 1.356(12) .
C13 C14 1.348(17) .
C15 C16 1.425(15) .
C16 O3 1.258(15) 2
C17 C18 1.308(18) .

loop_
_geom_torsion_atom_site_label_1
_geom_torsion_atom_site_label_2
_geom_torsion_atom_site_label_3
_geom_torsion_atom_site_label_4
_geom_torsion
_geom_torsion_site_symmetry_1
_geom_torsion_site_symmetry_4
K1 F1 Si1 Si1 21.8(4) . 2
K1 F1 Si1 Si2 -91.2(3) . .
K1 F1 Si1 Si3 155.9(3) . .
F1 Si1 Si2 C2 -172.9(3) . .
Si1 Si1 Si2 C2 81.6(2) 2 .
Si3 Si1 Si2 C2 -60.4(2) . .
F1 Si1 Si2 C1 64.2(3) . .
Si1 Si1 Si2 C1 -41.3(2) 2 .
Si3 Si1 Si2 C1 176.7(2) . .
F1 Si1 Si2 C3 -50.4(3) . .
Si1 Si1 Si2 C3 -155.9(2) 2 .
Si3 Si1 Si2 C3 62.1(2) . .
C36 C32 Si3 C30 -45(3) . .
C35 C32 Si3 C30 74(2) . .
C36 C32 Si3 C4 2(3) . .
C35 C32 Si3 C4 121(2) . .
C36 C32 Si3 C7 74(3) . .
C35 C32 Si3 C7 -167(3) . .
C36 C32 Si3 C10 -88(2) . .
C35 C32 Si3 C10 30.9(19) . .
C36 C32 Si3 C31 58(2) . .
C35 C32 Si3 C31 177(2) . .
C36 C32 Si3 Si1 172(2) . .
C35 C32 Si3 Si1 -69(2) . .
C38 C30 Si3 C32 52(3) . .
C37 C30 Si3 C32 -62(2) . .
C38 C30 Si3 C4 -70(2) . .
C37 C30 Si3 C4 176(2) . .
C38 C30 Si3 C7 7(3) . .
C37 C30 Si3 C7 -107.0(18) . .
C38 C30 Si3 C10 96(2) . .
C37 C30 Si3 C10 -18.3(15) . .
C38 C30 Si3 C31 -51(3) . .
C37 C30 Si3 C31 -165.2(18) . .
C38 C30 Si3 Si1 -166(2) . .
C37 C30 Si3 Si1 79.5(17) . .
C5 C4 Si3 C32 103.0(15) . .
C6 C4 Si3 C32 -24.8(18) . .
C5 C4 Si3 C30 -169.7(15) . .
C6 C4 Si3 C30 62.5(15) . .
C5 C4 Si3 C7 63.5(7) . .
C6 C4 Si3 C7 -64.3(12) . .
C5 C4 Si3 C10 176.9(7) . .
C6 C4 Si3 C10 49.1(12) . .
C5 C4 Si3 C31 32.4(11) . .
C6 C4 Si3 C31 -95.5(15) . .
C5 C4 Si3 Si1 -67.0(7) . .
C6 C4 Si3 Si1 165.2(10) . .
C8 C7 Si3 C32 173.2(15) . .
C9 C7 Si3 C32 -58.9(14) . .
C8 C7 Si3 C30 -98.5(13) . .
C9 C7 Si3 C30 29.4(14) . .
C8 C7 Si3 C4 -56.0(7) . .
C9 C7 Si3 C4 71.9(8) . .
C8 C7 Si3 C10 -170.1(6) . .
C9 C7 Si3 C10 -42.2(8) . .
C8 C7 Si3 C31 -25.7(10) . .
C9 C7 Si3 C31 102.2(11) . .
C8 C7 Si3 Si1 75.2(6) . .
C9 C7 Si3 Si1 -156.9(6) . .
C11 C10 Si3 C32 -45.7(11) . .
C12 C10 Si3 C32 -171.8(14) . .
C11 C10 Si3 C30 174.0(11) . .
C12 C10 Si3 C30 47.9(12) . .
C11 C10 Si3 C4 -176.9(7) . .
C12 C10 Si3 C4 57.0(11) . .
C11 C10 Si3 C7 -56.6(8) . .
C12 C10 Si3 C7 177.3(10) . .
C11 C10 Si3 C31 -118.2(15) . .
C12 C10 Si3 C31 115.7(16) . .
C11 C10 Si3 Si1 62.1(7) . .
C12 C10 Si3 Si1 -64.0(10) . .
C33 C31 Si3 C32 -180(2) . .
C34 C31 Si3 C32 53(3) . .
C33 C31 Si3 C30 -58(2) . .
C34 C31 Si3 C30 175(2) . .
C33 C31 Si3 C4 -43.8(19) . .
C34 C31 Si3 C4 -171(3) . .
C33 C31 Si3 C7 169(2) . .
C34 C31 Si3 C7 41(2) . .
C33 C31 Si3 C10 -117(2) . .
C34 C31 Si3 C10 116(2) . .
C33 C31 Si3 Si1 63(2) . .
C34 C31 Si3 Si1 -64(3) . .
F1 Si1 Si3 C32 75.2(11) . .
Si1 Si1 Si3 C32 -164.0(11) 2 .
Si2 Si1 Si3 C32 -28.6(11) . .
F1 Si1 Si3 C30 -69.2(10) . .
Si1 Si1 Si3 C30 51.5(10) 2 .
Si2 Si1 Si3 C30 -173.1(10) . .
F1 Si1 Si3 C4 -112.6(4) . .
Si1 Si1 Si3 C4 8.2(4) 2 .
Si2 Si1 Si3 C4 143.5(4) . .
F1 Si1 Si3 C7 116.0(3) . .
Si1 Si1 Si3 C7 -123.2(3) 2 .
Si2 Si1 Si3 C7 12.2(3) . .
F1 Si1 Si3 C10 2.7(3) . .
Si1 Si1 Si3 C10 123.5(3) 2 .
Si2 Si1 Si3 C10 -101.1(3) . .
F1 Si1 Si3 C31 -177.1(9) . .
Si1 Si1 Si3 C31 -56.3(8) 2 .
Si2 Si1 Si3 C31 79.1(8) . .
Si1 F1 K1 F1 -11.7(2) . 2
Si1 F1 K1 O3 -65.3(5) . 2
Si1 F1 K1 O3 130.7(5) . .
Si1 F1 K1 O1 17.4(5) . 2
Si1 F1 K1 O1 -170.3(4) . .
Si1 F1 K1 O2 -120.6(4) . .
Si1 F1 K1 O2 81.1(4) . 2
F1 K1 O1 C13 95.7(13) . .
F1 K1 O1 C13 68.0(13) 2 .
O3 K1 O1 C13 -32.7(14) 2 .
O3 K1 O1 C13 -173.3(13) . .
O1 K1 O1 C13 -96.2(13) 2 .
O2 K1 O1 C13 -20.6(13) . .
O2 K1 O1 C13 -157.5(13) 2 .
F1 K1 O1 C18 -67.9(9) . .
F1 K1 O1 C18 -95.6(9) 2 .
O3 K1 O1 C18 163.8(9) 2 .
O3 K1 O1 C18 23.1(9) . .
O1 K1 O1 C18 100.3(9) 2 .
O2 K1 O1 C18 175.9(9) . .
O2 K1 O1 C18 38.9(9) 2 .
F1 K1 O2 C15 124.8(7) . .
F1 K1 O2 C15 56.2(7) 2 .
O3 K1 O2 C15 -7.7(7) 2 .
O3 K1 O2 C15 -150.0(7) . .
O1 K1 O2 C15 -23.7(7) 2 .
O1 K1 O2 C15 -174.4(8) . .
O2 K1 O2 C15 -88.4(7) 2 .
F1 K1 O2 C14 -40.2(6) . .
F1 K1 O2 C14 -108.8(6) 2 .
O3 K1 O2 C14 -172.8(7) 2 .
O3 K1 O2 C14 45.0(6) . .
O1 K1 O2 C14 171.2(6) 2 .
O1 K1 O2 C14 20.6(6) . .
O2 K1 O2 C14 106.5(6) 2 .
F1 K1 O3 C16 -114.0(11) . 2
F1 K1 O3 C16 -65.9(10) 2 2
O3 K1 O3 C16 86.5(10) 2 2
O1 K1 O3 C16 20.5(12) 2 2
O1 K1 O3 C16 171.1(11) . 2
O2 K1 O3 C16 147.2(11) . 2
O2 K1 O3 C16 8.5(10) 2 2
F1 K1 O3 C17 49.4(6) . .
F1 K1 O3 C17 97.4(7) 2 .
O3 K1 O3 C17 -110.1(7) 2 .
O1 K1 O3 C17 -176.1(6) 2 .
O1 K1 O3 C17 -25.5(6) . .
O2 K1 O3 C17 -49.5(7) . .
O2 K1 O3 C17 171.9(8) 2 .
C18 O1 C13 C14 -178.8(17) . .
K1 O1 C13 C14 20(3) . .
O1 C13 C14 O2 2(3) . .
C15 O2 C14 C13 173.0(15) . .
K1 O2 C14 C13 -22.6(16) . .
C14 O2 C15 C16 170.9(10) . .
K1 O2 C15 C16 7.1(13) . .
O2 C15 C16 O3 2(2) . 2
C16 O3 C17 C18 -167.7(18) 2 .
K1 O3 C17 C18 30.3(19) . .
O3 C17 C18 O1 -7(3) . .
C13 O1 C18 C17 177(2) . .
K1 O1 C18 C17 -21(2) . .
